data_4517075
loop_
_publ_author_name
'Khorasani, Sanaz'
'Fernandes, Manuel A.'

_publ_section_title
;
 Cooperativity and Feedback Mechanisms in the
 Single-Crystal-to-Single-Crystal Solid-State Diels--Alder Reaction of
 9-Methylanthracene with Bis(N-cyclobutylimino)-1,4-dithiin
;
_journal_issue 12
_journal_name_full 'Crystal Growth &amp; Design'
_journal_page_first 5499
_journal_paper_doi 10.1021/cg401474f
_journal_volume 13
_journal_year 2013
_chemical_absolute_configuration unk
_chemical_formula_moiety
;
0.95(C31 H26 N2 O4 S2),  0.05(C16 H14 N2 O4 S2),  0.05(C15 H12)
;
_chemical_formula_sum 'C31 H26 N2 O4 S2'
_chemical_formula_weight 554.66
_space_group_IT_number 1
_space_group_name_Hall 'P 1'
_space_group_name_H-M_alt 'P 1'
_symmetry_cell_setting triclinic
_symmetry_space_group_name_Hall 'P 1'
_symmetry_space_group_name_H-M 'P 1'
_atom_sites_solution_hydrogens geom
_atom_sites_solution_primary direct
_atom_sites_solution_secondary difmap
_audit_creation_method SHELXL-97
_cell_angle_alpha 76.022(5)
_cell_angle_beta 86.781(5)
_cell_angle_gamma 83.761(5)
_cell_formula_units_Z 1
_cell_length_a 7.519(5)
_cell_length_b 8.898(5)
_cell_length_c 10.122(5)
_cell_measurement_reflns_used 2056
_cell_measurement_temperature 173(2)
_cell_measurement_theta_max 23.68
_cell_measurement_theta_min 2.37
_cell_volume 652.9(7)
_computing_cell_refinement 'Bruker SAINT'
_computing_data_collection 'Bruker APEX2'
_computing_data_reduction 'Bruker SAINT'
_computing_molecular_graphics 'Bruker SHELXTL'
_computing_publication_material 'Bruker SHELXTL'
_computing_structure_refinement 'SHELXL-97 (Sheldrick, 2008)'
_computing_structure_solution 'SHELXS-97 (Sheldrick, 2008)'
_diffrn_ambient_temperature 173(2)
_diffrn_measured_fraction_theta_full 0.985
_diffrn_measured_fraction_theta_max 0.985
_diffrn_measurement_device_type 'Bruker APEX-II CCD'
_diffrn_measurement_method '\f and \w scans'
_diffrn_radiation_monochromator graphite
_diffrn_radiation_source 'fine-focus sealed tube'
_diffrn_radiation_type MoK\a
_diffrn_radiation_wavelength 0.71069
_diffrn_reflns_av_R_equivalents 0.0345
_diffrn_reflns_av_sigmaI/netI 0.0655
_diffrn_reflns_limit_h_max 8
_diffrn_reflns_limit_h_min -8
_diffrn_reflns_limit_k_max 10
_diffrn_reflns_limit_k_min -10
_diffrn_reflns_limit_l_max 11
_diffrn_reflns_limit_l_min -11
_diffrn_reflns_number 6493
_diffrn_reflns_theta_full 24.92
_diffrn_reflns_theta_max 24.92
_diffrn_reflns_theta_min 2.07
_exptl_absorpt_coefficient_mu 0.246
_exptl_absorpt_correction_type none
_exptl_crystal_colour yellow
_exptl_crystal_density_diffrn 1.411
_exptl_crystal_density_method 'not measured'
_exptl_crystal_description plate
_exptl_crystal_F_000 290
_exptl_crystal_size_max 0.50
_exptl_crystal_size_mid 0.22
_exptl_crystal_size_min 0.06
_refine_diff_density_max 0.188
_refine_diff_density_min -0.169
_refine_diff_density_rms 0.038
_refine_ls_abs_structure_details 'Flack H D (1983), Acta Cryst. A39, 876-881'
_refine_ls_abs_structure_Flack 0.6(2)
_refine_ls_extinction_method none
_refine_ls_goodness_of_fit_ref 1.104
_refine_ls_hydrogen_treatment constr
_refine_ls_matrix_type full
_refine_ls_number_parameters 712
_refine_ls_number_reflns 4385
_refine_ls_number_restraints 894
_refine_ls_restrained_S_all 1.042
_refine_ls_R_factor_all 0.1155
_refine_ls_R_factor_gt 0.0557
_refine_ls_shift/su_max 0.003
_refine_ls_shift/su_mean 0.000
_refine_ls_structure_factor_coef Fsqd
_refine_ls_weighting_details 'calc w=1/[\s^2^(Fo^2^)+(0.0341P)^2^+0.2752P] where P=(Fo^2^+2Fc^2^)/3'
_refine_ls_weighting_scheme calc
_refine_ls_wR_factor_gt 0.0965
_refine_ls_wR_factor_ref 0.1208
_reflns_number_gt 2665
_reflns_number_total 4385
_reflns_threshold_expression >2sigma(I)
_cod_data_source_file 12s_sk113_d4ma50oven_0s-95p-x3.cif
_cod_data_source_block 12s_sk113_d4ma50oven_0s
_cod_depositor_comments
;
The following automatic conversions were performed:

data item '_symmetry_cell_setting' value 'Triclinic' was changed to
'triclinic' in accordance with the
/home/saulius/struct/COD-crude-data/automatic-downloads/DataCite-retrospective/ACS/depositions/lib/dictionaries/cif_core.dic
dictionary named 'cif_core.dic' version 2.4.2 last updated on
2011-04-26.

Automatic conversion script
Id: cif_fix_values 6909 2019-04-08 15:41:33Z antanas 
;
_cod_original_sg_symbol_H-M P1
_cod_database_code 4517075

loop_
_symmetry_equiv_pos_as_xyz
'x, y, z'

loop_
_atom_site_label
_atom_site_type_symbol
_atom_site_fract_x
_atom_site_fract_y
_atom_site_fract_z
_atom_site_U_iso_or_equiv
_atom_site_adp_type
_atom_site_occupancy
_atom_site_symmetry_multiplicity
_atom_site_calc_flag
_atom_site_refinement_flags
_atom_site_disorder_assembly
_atom_site_disorder_group
C1A C 0.722(5) 0.218(4) 0.316(3) 0.035(7) Uiso 0.046(4) 1 d P A 2
C2A C 0.653(5) 0.341(4) 0.398(3) 0.035(7) Uiso 0.046(4) 1 d PR A 2
C3A C 0.640(5) 0.484(4) 0.308(3) 0.035(7) Uiso 0.046(4) 1 d PR A 2
C4A C 0.700(5) 0.453(4) 0.174(3) 0.035(7) Uiso 0.046(4) 1 d PR A 2
C5A C 0.472(5) 0.491(4) 0.730(3) 0.035(7) Uiso 0.046(4) 1 d PR A 2
C6A C 0.527(5) 0.476(4) 0.589(3) 0.035(7) Uiso 0.046(4) 1 d PR A 2
C7A C 0.520(5) 0.611(4) 0.502(3) 0.035(7) Uiso 0.046(4) 1 d PR A 2
C8A C 0.454(5) 0.729(4) 0.572(3) 0.035(7) Uiso 0.046(4) 1 d PR A 2
C9A C 0.776(5) 0.228(4) 0.066(3) 0.035(7) Uiso 0.046(4) 1 d PR A 2
H9A H 0.7571 0.3108 -0.0195 0.041 Uiso 0.046(4) 1 calc PR A 2
C10A C 0.951(5) 0.128(4) 0.050(3) 0.035(7) Uiso 0.046(4) 1 d PR A 2
H10A H 1.0071 0.0749 0.1371 0.041 Uiso 0.046(4) 1 calc PR A 2
H10B H 1.0380 0.1830 -0.0161 0.041 Uiso 0.046(4) 1 calc PR A 2
C11A C 0.840(5) 0.025(4) -0.008(3) 0.035(7) Uiso 0.046(4) 1 d PR A 2
H11A H 0.8394 0.0517 -0.1091 0.041 Uiso 0.046(4) 1 calc PR A 2
H11B H 0.8721 -0.0877 0.0279 0.041 Uiso 0.046(4) 1 calc PR A 2
C12A C 0.672(5) 0.090(4) 0.058(3) 0.035(7) Uiso 0.046(4) 1 d PR A 2
H12A H 0.6391 0.0240 0.1482 0.041 Uiso 0.046(4) 1 calc PR A 2
H12B H 0.5683 0.1189 -0.0017 0.041 Uiso 0.046(4) 1 calc PR A 2
C13A C 0.391(5) 0.728(4) 0.824(3) 0.035(7) Uiso 0.046(4) 1 d PR A 2
H13A H 0.3973 0.6455 0.9102 0.041 Uiso 0.046(4) 1 calc PR A 2
C14A C 0.503(5) 0.858(4) 0.838(3) 0.035(7) Uiso 0.046(4) 1 d PR A 2
H14A H 0.5431 0.9241 0.7504 0.041 Uiso 0.046(4) 1 calc PR A 2
H14B H 0.6043 0.8213 0.9005 0.041 Uiso 0.046(4) 1 calc PR A 2
C15A C 0.333(5) 0.930(4) 0.905(3) 0.035(7) Uiso 0.046(4) 1 d PR A 2
H15A H 0.3109 1.0448 0.8729 0.041 Uiso 0.046(4) 1 calc PR A 2
H15B H 0.3265 0.8969 1.0053 0.041 Uiso 0.046(4) 1 calc PR A 2
C16A C 0.222(5) 0.837(4) 0.831(3) 0.035(7) Uiso 0.046(4) 1 d PR A 2
H16A H 0.1238 0.7870 0.8881 0.041 Uiso 0.046(4) 1 calc PR A 2
H16B H 0.1789 0.8974 0.7409 0.041 Uiso 0.046(4) 1 calc PR A 2
N1A N 0.744(5) 0.299(4) 0.183(3) 0.035(7) Uiso 0.046(4) 1 d PR A 2
N2A N 0.430(5) 0.655(4) 0.711(3) 0.035(7) Uiso 0.046(4) 1 d PR A 2
O1A O 0.753(5) 0.082(4) 0.364(3) 0.035(7) Uiso 0.046(4) 1 d PR A 2
O2A O 0.714(5) 0.554(4) 0.066(3) 0.035(7) Uiso 0.046(4) 1 d PR A 2
O3A O 0.467(5) 0.393(4) 0.831(3) 0.035(7) Uiso 0.046(4) 1 d PR A 2
O4A O 0.427(5) 0.869(4) 0.526(3) 0.035(7) Uiso 0.046(4) 1 d PR A 2
S1A S 0.600(5) 0.285(4) 0.569(3) 0.035(7) Uiso 0.046(4) 1 d PR A 2
S2A S 0.576(5) 0.667(4) 0.327(3) 0.035(7) Uiso 0.046(4) 1 d PR A 2
C17A C 0.091(6) 0.377(4) 0.549(4) 0.035(7) Uiso 0.046(4) 1 d P A 2
C18A C 0.016(6) 0.505(4) 0.598(4) 0.035(7) Uiso 0.046(4) 1 d PR A 2
C19A C -0.050(6) 0.489(4) 0.728(4) 0.035(7) Uiso 0.046(4) 1 d PR A 2
H19A H -0.0447 0.3888 0.7879 0.041 Uiso 0.046(4) 1 calc PR A 2
C20A C -0.121(6) 0.614(4) 0.772(4) 0.035(7) Uiso 0.046(4) 1 d PR A 2
H20A H -0.1659 0.6019 0.8633 0.041 Uiso 0.046(4) 1 calc PR A 2
C21A C -0.131(6) 0.766(4) 0.681(4) 0.035(7) Uiso 0.046(4) 1 d PR A 2
H21A H -0.1785 0.8555 0.7120 0.041 Uiso 0.046(4) 1 calc PR A 2
C22A C -0.071(6) 0.781(4) 0.550(4) 0.035(7) Uiso 0.046(4) 1 d PR A 2
H22A H -0.0798 0.8818 0.4903 0.041 Uiso 0.046(4) 1 calc PR A 2
C23A C 0.006(6) 0.652(4) 0.499(4) 0.035(7) Uiso 0.046(4) 1 d PR A 2
C24A C 0.069(6) 0.672(4) 0.365(4) 0.035(7) Uiso 0.046(4) 1 d PR A 2
H24A H 0.0652 0.7724 0.3046 0.041 Uiso 0.046(4) 1 calc PR A 2
C25A C 0.139(6) 0.539(4) 0.324(4) 0.035(7) Uiso 0.046(4) 1 d PR A 2
C26A C 0.210(6) 0.539(4) 0.183(4) 0.035(7) Uiso 0.046(4) 1 d PR A 2
H26A H 0.2024 0.6350 0.1169 0.041 Uiso 0.046(4) 1 calc PR A 2
C27A C 0.284(6) 0.408(4) 0.143(4) 0.035(7) Uiso 0.046(4) 1 d PR A 2
H27A H 0.3289 0.4145 0.0523 0.041 Uiso 0.046(4) 1 calc PR A 2
C28A C 0.292(6) 0.267(4) 0.238(4) 0.035(7) Uiso 0.046(4) 1 d PR A 2
H28A H 0.3455 0.1770 0.2103 0.041 Uiso 0.046(4) 1 calc PR A 2
C29A C 0.229(6) 0.251(4) 0.366(4) 0.035(7) Uiso 0.046(4) 1 d PR A 2
H29A H 0.2357 0.1504 0.4260 0.041 Uiso 0.046(4) 1 calc PR A 2
C30A C 0.151(6) 0.385(4) 0.413(4) 0.035(7) Uiso 0.046(4) 1 d PR A 2
C31A C 0.108(6) 0.215(4) 0.645(4) 0.035(7) Uiso 0.046(4) 1 d PR A 2
H31A H 0.1626 0.1388 0.5958 0.052 Uiso 0.046(4) 1 calc PR A 2
H31B H -0.0114 0.1869 0.6806 0.052 Uiso 0.046(4) 1 calc PR A 2
H31C H 0.1828 0.2149 0.7215 0.052 Uiso 0.046(4) 1 calc PR A 2
C1B C 0.738(3) 0.2529(15) 0.3262(13) 0.031(2) Uani 0.473(6) 1 d PDU B 1
C2B C 0.6830(17) 0.3728(15) 0.4125(13) 0.030(2) Uani 0.473(6) 1 d PDU B 1
C3B C 0.6693(18) 0.5175(15) 0.3217(14) 0.033(2) Uani 0.473(6) 1 d PDU B 1
C4B C 0.709(4) 0.4912(15) 0.1801(13) 0.032(2) Uani 0.473(6) 1 d PDU B 1
C5B C 0.450(3) 0.5253(15) 0.7256(13) 0.030(2) Uani 0.473(6) 1 d PDU B 1
C6B C 0.4491(19) 0.4918(14) 0.5880(13) 0.0302(15) Uani 0.473(6) 1 d PDU B 1
C7B C 0.4270(17) 0.6433(14) 0.4866(12) 0.0291(14) Uani 0.473(6) 1 d PDU B 1
C8B C 0.430(4) 0.7637(14) 0.5672(13) 0.029(2) Uani 0.473(6) 1 d PDU B 1
C9B C 0.772(2) 0.2661(17) 0.0747(14) 0.039(3) Uani 0.473(6) 1 d PDU B 1
H9B H 0.7552 0.3502 -0.0105 0.047 Uiso 0.473(6) 1 calc PR B 1
C10B C 0.941(2) 0.165(2) 0.0615(19) 0.042(3) Uani 0.473(6) 1 d PDU B 1
H10C H 0.9858 0.1004 0.1491 0.051 Uiso 0.473(6) 1 calc PR B 1
H10D H 1.0365 0.2211 0.0060 0.051 Uiso 0.473(6) 1 calc PR B 1
C11B C 0.827(3) 0.076(2) -0.0199(18) 0.051(3) Uani 0.473(6) 1 d PDU B 1
H11C H 0.8206 0.1237 -0.1188 0.062 Uiso 0.473(6) 1 calc PR B 1
H11D H 0.8610 -0.0375 -0.0018 0.062 Uiso 0.473(6) 1 calc PR B 1
C12B C 0.664(2) 0.124(2) 0.066(2) 0.042(3) Uani 0.473(6) 1 d PDU B 1
H12C H 0.6447 0.0500 0.1546 0.051 Uiso 0.473(6) 1 calc PR B 1
H12D H 0.5513 0.1554 0.0157 0.051 Uiso 0.473(6) 1 calc PR B 1
C13B C 0.411(2) 0.7622(16) 0.8184(14) 0.036(3) Uani 0.473(6) 1 d PDU B 1
H13B H 0.4260 0.6796 0.9047 0.043 Uiso 0.473(6) 1 calc PR B 1
C14B C 0.512(3) 0.893(2) 0.8281(19) 0.043(3) Uani 0.473(6) 1 d PDU B 1
H14C H 0.5530 0.9549 0.7390 0.051 Uiso 0.473(6) 1 calc PR B 1
H14D H 0.6113 0.8621 0.8925 0.051 Uiso 0.473(6) 1 calc PR B 1
C15B C 0.339(3) 0.967(2) 0.888(2) 0.051(4) Uani 0.473(6) 1 d PDU B 1
H15C H 0.3343 0.9459 0.9886 0.061 Uiso 0.473(6) 1 calc PR B 1
H15D H 0.3120 1.0797 0.8468 0.061 Uiso 0.473(6) 1 calc PR B 1
C16B C 0.234(2) 0.868(2) 0.8337(19) 0.044(3) Uani 0.473(6) 1 d PDU B 1
H16C H 0.1783 0.9204 0.7461 0.053 Uiso 0.473(6) 1 calc PR B 1
H16D H 0.1454 0.8153 0.8999 0.053 Uiso 0.473(6) 1 calc PR B 1
N1B N 0.741(3) 0.3343(13) 0.1937(11) 0.034(2) Uani 0.473(6) 1 d PDU B 1
N2B N 0.434(3) 0.6876(13) 0.7056(11) 0.031(2) Uani 0.473(6) 1 d PDU B 1
O1B O 0.751(5) 0.1102(13) 0.3723(16) 0.043(4) Uani 0.473(6) 1 d PDU B 1
O2B O 0.714(3) 0.5910(15) 0.0752(13) 0.041(3) Uani 0.473(6) 1 d PDU B 1
O3B O 0.477(2) 0.4318(15) 0.8341(12) 0.037(3) Uani 0.473(6) 1 d PDU B 1
O4B O 0.422(5) 0.8989(12) 0.5242(15) 0.040(3) Uani 0.473(6) 1 d PDU B 1
S1B S 0.6420(7) 0.3385(6) 0.5855(5) 0.0368(11) Uani 0.473(6) 1 d PU B 1
S2B S 0.6175(7) 0.6897(5) 0.3611(6) 0.0328(11) Uani 0.473(6) 1 d PU B 1
C17B C 0.2629(15) 0.4069(9) 0.5876(10) 0.0373(16) Uani 0.473(6) 1 d PDU B 1
C18B C 0.1106(16) 0.5229(14) 0.6135(13) 0.042(2) Uani 0.473(6) 1 d PDU B 1
C19B C 0.0081(16) 0.4988(18) 0.7339(14) 0.046(3) Uani 0.473(6) 1 d PDU B 1
H19B H 0.0284 0.4080 0.8053 0.055 Uiso 0.473(6) 1 calc PR B 1
C20B C -0.125(2) 0.6158(17) 0.7426(16) 0.057(3) Uani 0.473(6) 1 d PDU B 1
H20B H -0.2127 0.5977 0.8146 0.068 Uiso 0.473(6) 1 calc PR B 1
C21B C -0.135(2) 0.7547(16) 0.6523(17) 0.057(3) Uani 0.473(6) 1 d PDU B 1
H21B H -0.2224 0.8346 0.6673 0.069 Uiso 0.473(6) 1 calc PR B 1
C22B C -0.017(2) 0.7867(18) 0.5344(16) 0.056(3) Uani 0.473(6) 1 d PDU B 1
H22B H -0.0225 0.8850 0.4710 0.067 Uiso 0.473(6) 1 calc PR B 1
C23B C 0.1038(17) 0.6629(14) 0.5204(13) 0.041(2) Uani 0.473(6) 1 d PDU B 1
C24B C 0.2508(14) 0.6730(11) 0.4063(11) 0.0371(17) Uani 0.473(6) 1 d PDU B 1
H24B H 0.2404 0.7738 0.3359 0.044 Uiso 0.473(6) 1 calc PR B 1
C25B C 0.2478(17) 0.5326(13) 0.3485(12) 0.0394(19) Uani 0.473(6) 1 d PDU B 1
C26B C 0.240(2) 0.5200(16) 0.2140(12) 0.050(3) Uani 0.473(6) 1 d PDU B 1
H26B H 0.2138 0.6125 0.1454 0.060 Uiso 0.473(6) 1 calc PR B 1
C27B C 0.268(5) 0.3836(17) 0.1760(15) 0.058(3) Uani 0.473(6) 1 d PDU B 1
H27B H 0.2745 0.3813 0.0825 0.070 Uiso 0.473(6) 1 calc PR B 1
C28B C 0.289(3) 0.2443(15) 0.2793(14) 0.057(3) Uani 0.473(6) 1 d PDU B 1
H28B H 0.3150 0.1473 0.2553 0.068 Uiso 0.473(6) 1 calc PR B 1
C29B C 0.2712(19) 0.2486(15) 0.4055(14) 0.046(2) Uani 0.473(6) 1 d PDU B 1
H29B H 0.2678 0.1536 0.4727 0.055 Uiso 0.473(6) 1 calc PR B 1
C30B C 0.2573(16) 0.3884(13) 0.4473(12) 0.0391(19) Uani 0.473(6) 1 d PDU B 1
C31B C 0.2518(14) 0.2474(9) 0.6859(9) 0.066(3) Uani 0.473(6) 1 d PDU B 1
H31D H 0.3439 0.1721 0.6600 0.099 Uiso 0.473(6) 1 calc PR B 1
H31E H 0.1333 0.2128 0.6817 0.099 Uiso 0.473(6) 1 calc PR B 1
H31F H 0.2712 0.2552 0.7788 0.099 Uiso 0.473(6) 1 calc PR B 1
C1C C 0.738(5) 0.2378(16) 0.3515(15) 0.051(2) Uani 0.481(6) 1 d PDU C 3
C2C C 0.732(2) 0.3653(18) 0.4320(14) 0.0495(18) Uani 0.481(6) 1 d PDU C 3
C3C C 0.720(2) 0.5066(17) 0.3353(15) 0.0500(18) Uani 0.481(6) 1 d PDU C 3
C4C C 0.715(5) 0.4700(17) 0.1969(14) 0.053(3) Uani 0.481(6) 1 d PDU C 3
C5C C 0.457(5) 0.5026(16) 0.7429(15) 0.057(3) Uani 0.481(6) 1 d PDU C 3
C6C C 0.484(3) 0.4766(16) 0.6024(15) 0.059(3) Uani 0.481(6) 1 d PDU C 3
C7C C 0.486(2) 0.6310(18) 0.5067(15) 0.056(3) Uani 0.481(6) 1 d PDU C 3
C8C C 0.430(5) 0.7460(16) 0.5914(14) 0.053(3) Uani 0.481(6) 1 d PDU C 3
C9C C 0.770(3) 0.2341(19) 0.1033(16) 0.065(3) Uani 0.481(6) 1 d PDU C 3
H9C H 0.7606 0.3128 0.0142 0.078 Uiso 0.481(6) 1 calc PR C 3
C10C C 0.932(3) 0.122(2) 0.101(2) 0.070(4) Uani 0.481(6) 1 d PDU C 3
H10E H 0.9730 0.0650 0.1929 0.084 Uiso 0.481(6) 1 calc PR C 3
H10F H 1.0322 0.1662 0.0427 0.084 Uiso 0.481(6) 1 calc PR C 3
C11C C 0.813(3) 0.025(2) 0.031(2) 0.071(4) Uani 0.481(6) 1 d PDU C 3
H11E H 0.8127 0.0589 -0.0694 0.085 Uiso 0.481(6) 1 calc PR C 3
H11F H 0.8372 -0.0891 0.0626 0.085 Uiso 0.481(6) 1 calc PR C 3
C12C C 0.650(3) 0.096(2) 0.104(2) 0.069(4) Uani 0.481(6) 1 d PDU C 3
H12E H 0.6206 0.0337 0.1962 0.083 Uiso 0.481(6) 1 calc PR C 3
H12F H 0.5422 0.1285 0.0484 0.083 Uiso 0.481(6) 1 calc PR C 3
C13C C 0.395(3) 0.7311(18) 0.8447(15) 0.057(3) Uani 0.481(6) 1 d PDU C 3
H13C H 0.4088 0.6433 0.9275 0.068 Uiso 0.481(6) 1 calc PR C 3
C14C C 0.492(2) 0.857(2) 0.8681(19) 0.058(4) Uani 0.481(6) 1 d PDU C 3
H14E H 0.5358 0.9270 0.7834 0.070 Uiso 0.481(6) 1 calc PR C 3
H14F H 0.5893 0.8211 0.9341 0.070 Uiso 0.481(6) 1 calc PR C 3
C15C C 0.316(3) 0.924(2) 0.930(2) 0.065(4) Uani 0.481(6) 1 d PDU C 3
H15E H 0.3081 0.8944 1.0306 0.078 Uiso 0.481(6) 1 calc PR C 3
H15F H 0.2874 1.0373 0.8951 0.078 Uiso 0.481(6) 1 calc PR C 3
C16C C 0.215(2) 0.830(2) 0.866(2) 0.060(4) Uani 0.481(6) 1 d PDU C 3
H16E H 0.1599 0.8890 0.7796 0.071 Uiso 0.481(6) 1 calc PR C 3
H16F H 0.1275 0.7709 0.9278 0.071 Uiso 0.481(6) 1 calc PR C 3
N1C N 0.743(4) 0.3122(15) 0.2169(12) 0.056(3) Uani 0.481(6) 1 d PDU C 3
N2C N 0.423(3) 0.6640(14) 0.7280(12) 0.054(3) Uani 0.481(6) 1 d PDU C 3
O1C O 0.768(6) 0.0967(15) 0.4032(17) 0.059(5) Uani 0.481(6) 1 d PDU C 3
O2C O 0.688(4) 0.5631(17) 0.0891(14) 0.061(6) Uani 0.481(6) 1 d PDU C 3
O3C O 0.435(3) 0.4043(16) 0.8478(14) 0.060(5) Uani 0.481(6) 1 d PDU C 3
O4C O 0.406(5) 0.8816(14) 0.5531(16) 0.062(5) Uani 0.481(6) 1 d PDU C 3
S1C S 0.5464(9) 0.3097(7) 0.5626(7) 0.0616(17) Uani 0.481(6) 1 d PU C 3
S2C S 0.5235(9) 0.6610(7) 0.3411(6) 0.0582(16) Uani 0.481(6) 1 d PU C 3
C17C C 0.9229(17) 0.3330(10) 0.5121(10) 0.0521(19) Uani 0.481(6) 1 d PDU C 3
C18C C 0.926(2) 0.4688(14) 0.5767(13) 0.059(2) Uani 0.481(6) 1 d PDU C 3
C19C C 0.928(3) 0.4505(17) 0.7165(12) 0.069(3) Uani 0.481(6) 1 d PDU C 3
H19C H 0.9299 0.3511 0.7781 0.082 Uiso 0.481(6) 1 calc PR C 3
C20C C 0.926(3) 0.5853(18) 0.7608(13) 0.077(4) Uani 0.481(6) 1 d PDU C 3
H20C H 0.9333 0.5789 0.8554 0.093 Uiso 0.481(6) 1 calc PR C 3
C21C C 0.914(3) 0.7259(17) 0.6729(14) 0.077(4) Uani 0.481(6) 1 d PDU C 3
H21C H 0.9026 0.8160 0.7086 0.092 Uiso 0.481(6) 1 calc PR C 3
C22C C 0.918(3) 0.7459(17) 0.5277(17) 0.078(3) Uani 0.481(6) 1 d PDU C 3
H22C H 0.9211 0.8448 0.4660 0.094 Uiso 0.481(6) 1 calc PR C 3
C23C C 0.916(2) 0.6101(15) 0.4850(13) 0.064(2) Uani 0.481(6) 1 d PDU C 3
C24C C 0.8973(17) 0.6005(12) 0.3360(12) 0.058(2) Uani 0.481(6) 1 d PDU C 3
H24C H 0.8923 0.7040 0.2693 0.070 Uiso 0.481(6) 1 calc PR C 3
C25C C 1.0457(19) 0.4853(15) 0.3046(13) 0.056(2) Uani 0.481(6) 1 d PDU C 3
C26C C 1.165(2) 0.4918(19) 0.1926(16) 0.064(3) Uani 0.481(6) 1 d PDU C 3
H26C H 1.1792 0.5906 0.1333 0.077 Uiso 0.481(6) 1 calc PR C 3
C27C C 1.261(5) 0.365(2) 0.1642(16) 0.071(5) Uani 0.481(6) 1 d PDU C 3
H27C H 1.3223 0.3710 0.0788 0.086 Uiso 0.481(6) 1 calc PR C 3
C28C C 1.267(3) 0.2237(16) 0.2652(16) 0.069(4) Uani 0.481(6) 1 d PDU C 3
H28C H 1.3302 0.1321 0.2473 0.083 Uiso 0.481(6) 1 calc PR C 3
C29C C 1.186(2) 0.2194(18) 0.3814(17) 0.058(3) Uani 0.481(6) 1 d PDU C 3
H29C H 1.2113 0.1313 0.4546 0.070 Uiso 0.481(6) 1 calc PR C 3
C30C C 1.0618(19) 0.3407(15) 0.4031(14) 0.053(2) Uani 0.481(6) 1 d PDU C 3
C31C C 0.9484(14) 0.1762(9) 0.6152(9) 0.063(3) Uani 0.481(6) 1 d PDU C 3
H31G H 0.9617 0.0922 0.5671 0.094 Uiso 0.481(6) 1 calc PR C 3
H31H H 0.8438 0.1641 0.6778 0.094 Uiso 0.481(6) 1 calc PR C 3
H31I H 1.0559 0.1719 0.6670 0.094 Uiso 0.481(6) 1 calc PR C 3

loop_
_atom_site_aniso_label
_atom_site_aniso_U_11
_atom_site_aniso_U_22
_atom_site_aniso_U_33
_atom_site_aniso_U_23
_atom_site_aniso_U_13
_atom_site_aniso_U_12
C1B 0.026(5) 0.025(3) 0.046(4) -0.016(3) -0.005(6) -0.005(5)
C2B 0.022(5) 0.028(3) 0.047(3) -0.020(3) 0.003(4) -0.013(4)
C3B 0.027(5) 0.028(3) 0.045(3) -0.015(2) 0.002(4) 0.001(4)
C4B 0.029(6) 0.025(4) 0.047(4) -0.016(3) 0.005(5) -0.008(5)
C5B 0.023(5) 0.024(4) 0.040(3) -0.004(3) 0.000(4) -0.001(4)
C6B 0.024(3) 0.027(3) 0.039(3) -0.009(2) -0.001(3) 0.002(2)
C7B 0.018(3) 0.027(3) 0.042(3) -0.008(2) 0.004(2) -0.005(2)
C8B 0.020(5) 0.024(3) 0.041(4) -0.005(3) 0.006(4) -0.005(5)
C9B 0.048(5) 0.032(5) 0.046(4) -0.024(4) -0.010(5) -0.004(4)
C10B 0.045(5) 0.042(7) 0.048(7) -0.025(6) 0.000(6) -0.006(5)
C11B 0.061(7) 0.044(7) 0.061(7) -0.037(5) -0.003(6) -0.003(6)
C12B 0.047(6) 0.038(7) 0.051(7) -0.023(6) -0.009(6) -0.008(5)
C13B 0.040(5) 0.029(5) 0.042(4) -0.011(4) 0.007(5) -0.012(5)
C14B 0.045(5) 0.041(7) 0.048(7) -0.017(6) 0.016(6) -0.025(5)
C15B 0.066(7) 0.041(7) 0.049(7) -0.023(6) 0.022(6) -0.014(6)
C16B 0.040(5) 0.046(7) 0.050(7) -0.017(6) 0.025(6) -0.014(5)
N1B 0.039(5) 0.027(4) 0.043(4) -0.018(3) -0.006(5) -0.003(4)
N2B 0.028(5) 0.025(4) 0.040(4) -0.008(3) 0.007(4) -0.008(4)
O1B 0.059(10) 0.026(3) 0.047(7) -0.016(4) -0.021(9) 0.009(7)
O2B 0.040(7) 0.034(5) 0.048(4) -0.009(4) 0.018(6) -0.012(6)
O3B 0.031(6) 0.038(6) 0.034(4) 0.010(4) 0.011(5) -0.021(6)
O4B 0.040(7) 0.020(3) 0.055(7) -0.004(4) 0.008(8) 0.003(6)
S1B 0.031(2) 0.037(2) 0.044(2) -0.0136(17) -0.0117(19) 0.0085(17)
S2B 0.026(2) 0.027(2) 0.050(2) -0.0166(18) 0.0104(18) -0.0110(17)
C17B 0.030(3) 0.030(3) 0.050(3) -0.003(3) -0.003(3) -0.010(2)
C18B 0.024(3) 0.044(4) 0.056(5) -0.006(3) 0.004(3) -0.010(3)
C19B 0.022(5) 0.060(6) 0.059(5) -0.014(4) 0.004(4) -0.025(4)
C20B 0.028(5) 0.081(7) 0.066(6) -0.025(5) 0.011(5) -0.016(5)
C21B 0.033(6) 0.067(6) 0.079(7) -0.032(5) 0.008(5) -0.006(5)
C22B 0.050 0.048(5) 0.068(7) -0.015(5) 0.005(4) 0.003(4)
C23B 0.022(3) 0.043(4) 0.056(5) -0.008(3) -0.001(3) -0.004(3)
C24B 0.024(3) 0.037(3) 0.047(4) -0.002(3) -0.005(2) -0.006(3)
C25B 0.026(4) 0.043(4) 0.048(3) -0.007(3) -0.007(4) -0.007(4)
C26B 0.038(5) 0.061(5) 0.051(4) -0.010(3) -0.016(5) -0.009(5)
C27B 0.048(7) 0.076(6) 0.064(5) -0.030(4) -0.013(6) -0.029(6)
C28B 0.045(7) 0.058(5) 0.081(6) -0.034(4) -0.012(6) -0.022(6)
C29B 0.028(5) 0.044(4) 0.073(5) -0.020(4) -0.021(5) -0.018(4)
C30B 0.026(4) 0.038(3) 0.055(3) -0.010(3) -0.006(4) -0.013(4)
C31B 0.070(7) 0.041(4) 0.074(5) 0.015(4) 0.000(6) -0.013(3)
C1C 0.054(6) 0.040(4) 0.053(5) -0.004(3) -0.021(4) 0.012(6)
C2C 0.049(3) 0.040(3) 0.056(4) -0.006(3) -0.013(3) 0.006(3)
C3C 0.050(4) 0.040(4) 0.054(4) -0.003(2) -0.017(3) 0.011(3)
C4C 0.053(6) 0.043(4) 0.057(4) -0.001(3) -0.024(5) 0.012(5)
C5C 0.055(7) 0.036(4) 0.066(4) 0.005(3) -0.006(6) 0.012(6)
C6C 0.059(6) 0.039(3) 0.063(4) 0.006(3) -0.006(5) 0.023(5)
C7C 0.052(6) 0.042(3) 0.066(3) 0.000(3) -0.002(5) 0.004(5)
C8C 0.046(7) 0.037(4) 0.063(4) 0.007(3) -0.008(7) 0.015(6)
C9C 0.084(7) 0.054(6) 0.054(5) -0.011(5) -0.018(7) 0.008(6)
C10C 0.085(7) 0.065(8) 0.062(8) -0.022(6) -0.011(7) 0.011(6)
C11C 0.098(9) 0.059(7) 0.055(8) -0.015(6) -0.011(7) 0.004(7)
C12C 0.089(8) 0.059(7) 0.060(8) -0.018(6) -0.017(7) 0.005(6)
C13C 0.052(7) 0.044(6) 0.064(5) 0.000(5) -0.003(6) 0.011(5)
C14C 0.048(7) 0.053(7) 0.063(7) 0.002(6) 0.000(6) 0.003(6)
C15C 0.063(8) 0.053(8) 0.072(8) -0.010(6) 0.010(7) 0.004(6)
C16C 0.046(7) 0.054(8) 0.069(8) -0.003(6) 0.005(6) 0.007(6)
N1C 0.068(6) 0.043(5) 0.053(4) -0.006(3) -0.016(6) 0.009(5)
N2C 0.051(7) 0.038(4) 0.060(4) 0.006(3) -0.009(5) 0.021(5)
O1C 0.071(10) 0.039(4) 0.063(8) -0.007(4) -0.031(10) 0.016(6)
O2C 0.081(13) 0.044(7) 0.054(5) 0.000(5) -0.024(8) 0.000(8)
O3C 0.080(13) 0.037(5) 0.062(4) -0.003(4) -0.004(7) -0.016(6)
O4C 0.064(13) 0.037(4) 0.068(8) 0.010(4) -0.007(10) 0.020(7)
S1C 0.060(3) 0.042(3) 0.072(3) -0.001(2) -0.001(3) 0.010(3)
S2C 0.056(3) 0.042(3) 0.065(3) 0.005(2) -0.011(3) 0.012(2)
C17C 0.056(3) 0.038(3) 0.057(4) -0.001(3) -0.023(3) 0.006(4)
C18C 0.067(6) 0.043(3) 0.066(4) -0.008(3) -0.026(4) 0.006(5)
C19C 0.079(7) 0.061(5) 0.068(4) -0.017(4) -0.019(6) -0.004(6)
C20C 0.077(9) 0.075(6) 0.088(6) -0.036(4) -0.017(7) -0.002(7)
C21C 0.075(9) 0.063(5) 0.106(6) -0.042(5) -0.027(7) -0.003(7)
C22C 0.091(8) 0.045(4) 0.102(6) -0.023(4) -0.024(7) 0.001(6)
C23C 0.075(6) 0.040(3) 0.076(4) -0.011(3) -0.025(4) -0.002(5)
C24C 0.059(3) 0.041(4) 0.069(4) 0.000(3) -0.023(4) 0.003(3)
C25C 0.049(4) 0.047(5) 0.066(5) -0.001(3) -0.021(4) -0.001(4)
C26C 0.045(6) 0.067(6) 0.079(6) -0.003(5) -0.013(5) -0.018(5)
C27C 0.045(7) 0.086(7) 0.088(7) -0.024(6) -0.006(6) -0.018(7)
C28C 0.040(7) 0.072(6) 0.099(7) -0.027(6) -0.016(6) -0.001(6)
C29C 0.031(5) 0.054(5) 0.088(7) -0.012(5) -0.027(5) 0.004(4)
C30C 0.049(4) 0.040(4) 0.069(5) -0.006(3) -0.019(4) 0.000(4)
C31C 0.075(7) 0.041(4) 0.066(6) 0.005(4) -0.024(4) 0.000(4)

loop_
_atom_type_symbol
_atom_type_description
_atom_type_scat_dispersion_real
_atom_type_scat_dispersion_imag
_atom_type_scat_source
C C 0.0033 0.0016 'International Tables Vol C Tables 4.2.6.8 and 6.1.1.4'
H H 0.0000 0.0000 'International Tables Vol C Tables 4.2.6.8 and 6.1.1.4'
N N 0.0061 0.0033 'International Tables Vol C Tables 4.2.6.8 and 6.1.1.4'
O O 0.0106 0.0060 'International Tables Vol C Tables 4.2.6.8 and 6.1.1.4'
S S 0.1246 0.1234 'International Tables Vol C Tables 4.2.6.8 and 6.1.1.4'

loop_
_geom_angle_atom_site_label_1
_geom_angle_atom_site_label_2
_geom_angle_atom_site_label_3
_geom_angle
O1A C1A N1A 129.0
O1A C1A C2A 124.7
N1A C1A C2A 106.2
C3A C2A C1A 107.7
C3A C2A S1A 131.5
C1A C2A S1A 120.7
C2A C3A C4A 105.3
C2A C3A S2A 133.0
C4A C3A S2A 121.7
O2A C4A N1A 123.0
O2A C4A C3A 125.6
N1A C4A C3A 111.3
O3A C5A N2A 129.2
O3A C5A C6A 128.5
N2A C5A C6A 102.3
C7A C6A C5A 111.8
C7A C6A S1A 131.4
C5A C6A S1A 116.8
C6A C7A C8A 108.7
C6A C7A S2A 132.8
C8A C7A S2A 118.5
O4A C8A N2A 123.9
O4A C8A C7A 128.6
N2A C8A C7A 107.4
N1A C9A C10A 120.7
N1A C9A C12A 119.5
C10A C9A C12A 89.0
N1A C9A H9A 108.6
C10A C9A H9A 108.6
C12A C9A H9A 108.6
C9A C10A C11A 87.4
C9A C10A H10A 114.1
C11A C10A H10A 114.1
C9A C10A H10B 114.1
C11A C10A H10B 114.1
H10A C10A H10B 111.3
C12A C11A C10A 89.5
C12A C11A H11A 113.7
C10A C11A H11A 113.7
C12A C11A H11B 113.7
C10A C11A H11B 113.7
H11A C11A H11B 111.0
C11A C12A C9A 87.2
C11A C12A H12A 114.1
C9A C12A H12A 114.1
C11A C12A H12B 114.1
C9A C12A H12B 114.1
H12A C12A H12B 111.3
N2A C13A C16A 122.0
N2A C13A C14A 119.3
C16A C13A C14A 89.2
N2A C13A H13A 108.2
C16A C13A H13A 108.2
C14A C13A H13A 108.2
C13A C14A C15A 87.3
C13A C14A H14A 114.1
C15A C14A H14A 114.1
C13A C14A H14B 114.1
C15A C14A H14B 114.1
H14A C14A H14B 111.3
C14A C15A C16A 86.9
C14A C15A H15A 114.2
C16A C15A H15A 114.2
C14A C15A H15B 114.2
C16A C15A H15B 114.2
H15A C15A H15B 111.3
C13A C16A C15A 87.8
C13A C16A H16A 114.0
C15A C16A H16A 114.0
C13A C16A H16B 114.0
C15A C16A H16B 114.0
H16A C16A H16B 111.2
C4A N1A C1A 109.4
C4A N1A C9A 124.7
C1A N1A C9A 124.9
C8A N2A C5A 109.8
C8A N2A C13A 127.3
C5A N2A C13A 122.5
C2A S1A C6A 95.7
C3A S2A C7A 95.6
C18A C17A C30A 124.6
C18A C17A C31A 119.7
C30A C17A C31A 115.7
C19A C18A C17A 121.7
C19A C18A C23A 123.1
C17A C18A C23A 115.1
C20A C19A C18A 120.5
C20A C19A H19A 119.7
C18A C19A H19A 119.7
C19A C20A C21A 120.0
C19A C20A H20A 120.0
C21A C20A H20A 120.0
C22A C21A C20A 119.2
C22A C21A H21A 120.4
C20A C21A H21A 120.4
C21A C22A C23A 122.9
C21A C22A H22A 118.6
C23A C22A H22A 118.6
C24A C23A C22A 121.2
C24A C23A C18A 124.5
C22A C23A C18A 114.3
C23A C24A C25A 116.7
C23A C24A H24A 121.7
C25A C24A H24A 121.7
C24A C25A C30A 123.8
C24A C25A C26A 123.7
C30A C25A C26A 112.5
C27A C26A C25A 124.1
C27A C26A H26A 117.9
C25A C26A H26A 117.9
C26A C27A C28A 118.4
C26A C27A H27A 120.8
C28A C27A H27A 120.8
C29A C28A C27A 123.3
C29A C28A H28A 118.4
C27A C28A H28A 118.4
C28A C29A C30A 120.5
C28A C29A H29A 119.7
C30A C29A H29A 119.7
C17A C30A C25A 115.3
C17A C30A C29A 123.5
C25A C30A C29A 121.1
C17A C31A H31A 109.5
C17A C31A H31B 109.5
H31A C31A H31B 109.5
C17A C31A H31C 109.5
H31A C31A H31C 109.5
H31B C31A H31C 109.5
O1B C1B N1B 128.7(9)
O1B C1B C2B 124.1(11)
N1B C1B C2B 106.5(8)
C3B C2B C1B 106.1(9)
C3B C2B S1B 125.7(9)
C1B C2B S1B 128.1(9)
C2B C3B C4B 107.4(8)
C2B C3B S2B 126.3(9)
C4B C3B S2B 126.3(9)
O2B C4B N1B 126.6(10)
O2B C4B C3B 126.3(10)
N1B C4B C3B 107.1(8)
O3B C5B N2B 125.5(10)
O3B C5B C6B 127.4(10)
N2B C5B C6B 106.8(8)
C7B C6B C5B 107.5(8)
C7B C6B C17B 106.7(11)
C5B C6B C17B 105.3(12)
C7B C6B S1B 124.2(10)
C5B C6B S1B 105.0(11)
C17B C6B S1B 106.8(7)
C6B C7B C8B 105.1(9)
C6B C7B C24B 114.7(10)
C8B C7B C24B 109.6(13)
C6B C7B S2B 116.5(10)
C8B C7B S2B 101.9(10)
C24B C7B S2B 108.1(8)
O4B C8B N2B 125.1(10)
O4B C8B C7B 126.7(11)
N2B C8B C7B 108.1(8)
N1B C9B C10B 119.7(9)
N1B C9B C12B 118.9(10)
C10B C9B C12B 88.2(8)
N1B C9B H9B 109.4
C10B C9B H9B 109.4
C12B C9B H9B 109.4
C9B C10B C11B 86.8(8)
C9B C10B H10C 114.2
C11B C10B H10C 114.2
C9B C10B H10D 114.2
C11B C10B H10D 114.2
H10C C10B H10D 111.3
C12B C11B C10B 85.8(7)
C12B C11B H11C 114.4
C10B C11B H11C 114.4
C12B C11B H11D 114.4
C10B C11B H11D 114.4
H11C C11B H11D 111.5
C11B C12B C9B 85.2(8)
C11B C12B H12C 114.5
C9B C12B H12C 114.5
C11B C12B H12D 114.5
C9B C12B H12D 114.5
H12C C12B H12D 111.6
N2B C13B C14B 123.0(10)
N2B C13B C16B 119.6(9)
C14B C13B C16B 88.2(8)
N2B C13B H13B 108.1
C14B C13B H13B 108.1
C16B C13B H13B 108.1
C13B C14B C15B 88.3(8)
C13B C14B H14C 113.9
C15B C14B H14C 113.9
C13B C14B H14D 113.9
C15B C14B H14D 113.9
H14C C14B H14D 111.1
C16B C15B C14B 89.3(8)
C16B C15B H15C 113.8
C14B C15B H15C 113.8
C16B C15B H15D 113.8
C14B C15B H15D 113.8
H15C C15B H15D 111.0
C15B C16B C13B 88.7(8)
C15B C16B H16C 113.9
C13B C16B H16C 113.9
C15B C16B H16D 113.9
C13B C16B H16D 113.9
H16C C16B H16D 111.1
C1B N1B C4B 112.7(8)
C1B N1B C9B 125.5(9)
C4B N1B C9B 121.8(9)
C8B N2B C5B 112.1(8)
C8B N2B C13B 125.8(8)
C5B N2B C13B 121.9(9)
C2B S1B C6B 99.0(6)
C3B S2B C7B 100.7(6)
C30B C17B C18B 109.7(9)
C30B C17B C31B 108.5(8)
C18B C17B C31B 111.5(8)
C30B C17B C6B 103.9(8)
C18B C17B C6B 106.0(8)
C31B C17B C6B 116.9(9)
C23B C18B C19B 122.7(11)
C23B C18B C17B 114.0(9)
C19B C18B C17B 122.3(10)
C20B C19B C18B 115.4(11)
C20B C19B H19B 122.3
C18B C19B H19B 122.3
C21B C20B C19B 122.0(12)
C21B C20B H20B 119.0
C19B C20B H20B 119.0
C20B C21B C22B 122.5(12)
C20B C21B H21B 118.8
C22B C21B H21B 118.8
C23B C22B C21B 114.5(12)
C23B C22B H22B 122.8
C21B C22B H22B 122.8
C18B C23B C22B 121.9(11)
C18B C23B C24B 114.3(10)
C22B C23B C24B 123.7(11)
C25B C24B C23B 107.2(9)
C25B C24B C7B 105.0(9)
C23B C24B C7B 102.9(9)
C25B C24B H24B 113.6
C23B C24B H24B 113.6
C7B C24B H24B 113.6
C26B C25B C30B 114.7(10)
C26B C25B C24B 130.9(11)
C30B C25B C24B 114.5(10)
C27B C26B C25B 123.7(12)
C27B C26B H26B 118.2
C25B C26B H26B 118.2
C26B C27B C28B 118.2(13)
C26B C27B H27B 120.9
C28B C27B H27B 120.9
C29B C28B C27B 120.2(12)
C29B C28B H28B 119.9
C27B C28B H28B 119.9
C28B C29B C30B 122.3(12)
C28B C29B H29B 118.9
C30B C29B H29B 118.9
C29B C30B C25B 119.9(11)
C29B C30B C17B 127.0(10)
C25B C30B C17B 112.9(9)
C17B C31B H31D 109.5
C17B C31B H31E 109.5
H31D C31B H31E 109.5
C17B C31B H31F 109.5
H31D C31B H31F 109.5
H31E C31B H31F 109.5
O1C C1C N1C 128.1(10)
O1C C1C C2C 123.9(12)
N1C C1C C2C 106.5(9)
C3C C2C C1C 106.0(9)
C3C C2C C17C 112.0(13)
C1C C2C C17C 105.5(15)
C3C C2C S1C 121.7(12)
C1C C2C S1C 101.9(14)
C17C C2C S1C 108.1(9)
C2C C3C C4C 107.2(9)
C2C C3C C24C 111.0(13)
C4C C3C C24C 107.8(16)
C2C C3C S2C 120.9(12)
C4C C3C S2C 105.7(13)
C24C C3C S2C 103.5(9)
O2C C4C N1C 126.4(10)
O2C C4C C3C 126.5(10)
N1C C4C C3C 107.1(9)
O3C C5C N2C 125.4(12)
O3C C5C C6C 126.8(11)
N2C C5C C6C 106.6(8)
C7C C6C C5C 107.4(9)
C7C C6C S1C 124.8(10)
C5C C6C S1C 126.4(10)
C6C C7C C8C 105.1(9)
C6C C7C S2C 125.2(10)
C8C C7C S2C 129.5(10)
O4C C8C N2C 125.0(11)
O4C C8C C7C 127.0(12)
N2C C8C C7C 107.9(8)
N1C C9C C10C 118.6(9)
N1C C9C C12C 117.7(10)
C10C C9C C12C 88.3(8)
N1C C9C H9C 110.1
C10C C9C H9C 110.1
C12C C9C H9C 110.1
C9C C10C C11C 87.4(8)
C9C C10C H10E 114.1
C11C C10C H10E 114.1
C9C C10C H10F 114.1
C11C C10C H10F 114.1
H10E C10C H10F 111.3
C12C C11C C10C 86.2(7)
C12C C11C H11E 114.3
C10C C11C H11E 114.3
C12C C11C H11F 114.3
C10C C11C H11F 114.3
H11E C11C H11F 111.4
C11C C12C C9C 85.8(8)
C11C C12C H12E 114.4
C9C C12C H12E 114.4
C11C C12C H12F 114.4
C9C C12C H12F 114.4
H12E C12C H12F 111.5
N2C C13C C14C 124.6(11)
N2C C13C C16C 120.7(9)
C14C C13C C16C 88.7(8)
N2C C13C H13C 106.9
C14C C13C H13C 106.9
C16C C13C H13C 106.9
C13C C14C C15C 88.2(8)
C13C C14C H14E 113.9
C15C C14C H14E 113.9
C13C C14C H14F 113.9
C15C C14C H14F 113.9
H14E C14C H14F 111.2
C16C C15C C14C 89.5(8)
C16C C15C H15E 113.7
C14C C15C H15E 113.7
C16C C15C H15F 113.7
C14C C15C H15F 113.7
H15E C15C H15F 111.0
C15C C16C C13C 88.7(8)
C15C C16C H16E 113.9
C13C C16C H16E 113.9
C15C C16C H16F 113.9
C13C C16C H16F 113.9
H16E C16C H16F 111.1
C4C N1C C1C 112.4(8)
C4C N1C C9C 122.6(10)
C1C N1C C9C 125.0(9)
C8C N2C C5C 112.2(8)
C8C N2C C13C 126.3(9)
C5C N2C C13C 121.5(9)
C6C S1C C2C 101.4(8)
C7C S2C C3C 100.3(7)
C30C C17C C18C 109.7(10)
C30C C17C C31C 110.0(9)
C18C C17C C31C 112.6(9)
C30C C17C C2C 104.6(9)
C18C C17C C2C 105.1(9)
C31C C17C C2C 114.5(10)
C23C C18C C19C 123.9(11)
C23C C18C C17C 113.6(10)
C19C C18C C17C 122.4(11)
C20C C19C C18C 115.9(11)
C20C C19C H19C 122.1
C18C C19C H19C 122.1
C21C C20C C19C 121.4(12)
C21C C20C H20C 119.3
C19C C20C H20C 119.3
C20C C21C C22C 123.0(12)
C20C C21C H21C 118.5
C22C C21C H21C 118.5
C23C C22C C21C 114.7(13)
C23C C22C H22C 122.7
C21C C22C H22C 122.7
C18C C23C C22C 120.8(12)
C18C C23C C24C 114.0(10)
C22C C23C C24C 125.2(12)
C25C C24C C23C 107.7(9)
C25C C24C C3C 101.5(10)
C23C C24C C3C 106.1(10)
C25C C24C H24C 113.5
C23C C24C H24C 113.5
C3C C24C H24C 113.5
C26C C25C C30C 114.1(11)
C26C C25C C24C 131.6(11)
C30C C25C C24C 114.3(10)
C27C C26C C25C 123.6(12)
C27C C26C H26C 118.2
C25C C26C H26C 118.2
C26C C27C C28C 118.1(13)
C26C C27C H27C 120.9
C28C C27C H27C 120.9
C29C C28C C27C 119.9(12)
C29C C28C H28C 120.1
C27C C28C H28C 120.1
C28C C29C C30C 121.9(13)
C28C C29C H29C 119.0
C30C C29C H29C 119.0
C29C C30C C25C 120.1(11)
C29C C30C C17C 127.1(11)
C25C C30C C17C 112.4(10)
C17C C31C H31G 109.5
C17C C31C H31H 109.5
H31G C31C H31H 109.5
C17C C31C H31I 109.5
H31G C31C H31I 109.5
H31H C31C H31I 109.5

loop_
_geom_bond_atom_site_label_1
_geom_bond_atom_site_label_2
_geom_bond_distance
C1A O1A 1.1909
C1A N1A 1.3731
C1A C2A 1.5557
C2A C3A 1.3658
C2A S1A 1.7255
C3A C4A 1.4890
C3A S2A 1.7088
C4A O2A 1.2372
C4A N1A 1.3622
C5A O3A 1.1746
C5A N2A 1.4224
C5A C6A 1.5000
C6A C7A 1.3010
C6A S1A 1.7828
C7A C8A 1.4338
C7A S2A 1.7588
C8A O4A 1.2247
C8A N2A 1.4112
C9A N1A 1.4675
C9A C10A 1.5249
C9A C12A 1.5439
C9A H9A 1.0000
C10A C11A 1.5338
C10A H10A 0.9900
C10A H10B 0.9900
C11A C12A 1.5220
C11A H11A 0.9900
C11A H11B 0.9900
C12A H12A 0.9900
C12A H12B 0.9900
C13A N2A 1.4479
C13A C16A 1.5214
C13A C14A 1.5424
C13A H13A 1.0000
C14A C15A 1.5599
C14A H14A 0.9900
C14A H14B 0.9900
C15A C16A 1.5685
C15A H15A 0.9900
C15A H15B 0.9900
C16A H16A 0.9900
C16A H16B 0.9900
C17A C18A 1.4006
C17A C30A 1.4095
C17A C31A 1.5330
C18A C19A 1.3572
C18A C23A 1.4422
C19A C20A 1.3460
C19A H19A 0.9500
C20A C21A 1.4406
C20A H20A 0.9500
C21A C22A 1.3538
C21A H21A 0.9500
C22A C23A 1.4235
C22A H22A 0.9500
C23A C24A 1.3809
C24A C25A 1.3940
C24A H24A 0.9500
C25A C30A 1.4430
C25A C26A 1.4983
C26A C27A 1.3755
C26A H26A 0.9500
C27A C28A 1.3802
C27A H27A 0.9500
C28A C29A 1.3351
C28A H28A 0.9500
C29A C30A 1.4470
C29A H29A 0.9500
C31A H31A 0.9800
C31A H31B 0.9800
C31A H31C 0.9800
C1B O1B 1.238(11)
C1B N1B 1.361(13)
C1B C2B 1.544(13)
C2B C3B 1.387(14)
C2B S1B 1.720(13)
C3B C4B 1.515(14)
C3B S2B 1.675(12)
C4B O2B 1.210(12)
C4B N1B 1.365(12)
C5B O3B 1.218(13)
C5B N2B 1.402(12)
C5B C6B 1.494(14)
C6B C7B 1.483(14)
C6B C17B 1.662(17)
C6B S1B 1.883(14)
C7B C8B 1.498(13)
C7B C24B 1.557(18)
C7B S2B 1.872(12)
C8B O4B 1.172(11)
C8B N2B 1.401(13)
C9B N1B 1.471(12)
C9B C10B 1.492(14)
C9B C12B 1.594(14)
C9B H9B 1.0000
C10B C11B 1.604(14)
C10B H10C 0.9900
C10B H10D 0.9900
C11B C12B 1.552(14)
C11B H11C 0.9900
C11B H11D 0.9900
C12B H12C 0.9900
C12B H12D 0.9900
C13B N2B 1.447(12)
C13B C14B 1.482(14)
C13B C16B 1.564(13)
C13B H13B 1.0000
C14B C15B 1.555(14)
C14B H14C 0.9900
C14B H14D 0.9900
C15B C16B 1.461(14)
C15B H15C 0.9900
C15B H15D 0.9900
C16B H16C 0.9900
C16B H16D 0.9900
C17B C30B 1.472(15)
C17B C18B 1.512(15)
C17B C31B 1.531(5)
C18B C23B 1.367(15)
C18B C19B 1.389(16)
C19B C20B 1.379(15)
C19B H19B 0.9500
C20B C21B 1.346(14)
C20B H20B 0.9500
C21B C22B 1.435(15)
C21B H21B 0.9500
C22B C23B 1.380(16)
C22B H22B 0.9500
C23B C24B 1.547(14)
C24B C25B 1.505(15)
C24B H24B 1.0000
C25B C26B 1.398(16)
C25B C30B 1.421(15)
C26B C27B 1.351(16)
C26B H26B 0.9500
C27B C28B 1.415(13)
C27B H27B 0.9500
C28B C29B 1.286(15)
C28B H28B 0.9500
C29B C30B 1.399(15)
C29B H29B 0.9500
C31B H31D 0.9800
C31B H31E 0.9800
C31B H31F 0.9800
C1C O1C 1.239(11)
C1C N1C 1.364(13)
C1C C2C 1.544(13)
C2C C3C 1.392(14)
C2C C17C 1.65(2)
C2C S1C 1.889(18)
C3C C4C 1.516(14)
C3C C24C 1.65(2)
C3C S2C 1.911(16)
C4C O2C 1.212(12)
C4C N1C 1.364(12)
C5C O3C 1.218(13)
C5C N2C 1.404(12)
C5C C6C 1.495(14)
C6C C7C 1.479(14)
C6C S1C 1.645(14)
C7C C8C 1.498(14)
C7C S2C 1.646(15)
C8C O4C 1.172(11)
C8C N2C 1.400(13)
C9C N1C 1.475(12)
C9C C10C 1.494(14)
C9C C12C 1.596(14)
C9C H9C 1.0000
C10C C11C 1.602(14)
C10C H10E 0.9900
C10C H10F 0.9900
C11C C12C 1.551(14)
C11C H11E 0.9900
C11C H11F 0.9900
C12C H12E 0.9900
C12C H12F 0.9900
C13C N2C 1.443(12)
C13C C14C 1.479(14)
C13C C16C 1.560(13)
C13C H13C 1.0000
C14C C15C 1.557(14)
C14C H14E 0.9900
C14C H14F 0.9900
C15C C16C 1.461(14)
C15C H15E 0.9900
C15C H15F 0.9900
C16C H16E 0.9900
C16C H16F 0.9900
C17C C30C 1.470(15)
C17C C18C 1.510(15)
C17C C31C 1.527(6)
C18C C23C 1.368(15)
C18C C19C 1.386(16)
C19C C20C 1.376(15)
C19C H19C 0.9500
C20C C21C 1.346(14)
C20C H20C 0.9500
C21C C22C 1.436(15)
C21C H21C 0.9500
C22C C23C 1.380(16)
C22C H22C 0.9500
C23C C24C 1.545(15)
C24C C25C 1.505(15)
C24C H24C 1.0000
C25C C26C 1.399(16)
C25C C30C 1.423(15)
C26C C27C 1.353(16)
C26C H26C 0.9500
C27C C28C 1.416(13)
C27C H27C 0.9500
C28C C29C 1.287(15)
C28C H28C 0.9500
C29C C30C 1.399(15)
C29C H29C 0.9500
C31C H31G 0.9800
C31C H31H 0.9800
C31C H31I 0.9800

loop_
_geom_torsion_atom_site_label_1
_geom_torsion_atom_site_label_2
_geom_torsion_atom_site_label_3
_geom_torsion_atom_site_label_4
_geom_torsion
O1A C1A C2A C3A 177.7
N1A C1A C2A C3A 0.3
O1A C1A C2A S1A -5.3
N1A C1A C2A S1A 177.3
C1A C2A C3A C4A -0.7
S1A C2A C3A C4A -177.4
C1A C2A C3A S2A -179.8
S1A C2A C3A S2A 3.6
C2A C3A C4A O2A -177.1
S2A C3A C4A O2A 2.0
C2A C3A C4A N1A 1.0
S2A C3A C4A N1A -179.8
O3A C5A C6A C7A -178.1
N2A C5A C6A C7A 0.7
O3A C5A C6A S1A -1.1
N2A C5A C6A S1A 177.7
C5A C6A C7A C8A -2.5
S1A C6A C7A C8A -178.9
C5A C6A C7A S2A 177.5
S1A C6A C7A S2A 1.0
C6A C7A C8A O4A -179.4
S2A C7A C8A O4A 0.7
C6A C7A C8A N2A 3.3
S2A C7A C8A N2A -176.7
N1A C9A C10A C11A 143.8
C12A C9A C10A C11A 19.6
C9A C10A C11A C12A -19.9
C10A C11A C12A C9A 19.6
N1A C9A C12A C11A -145.0
C10A C9A C12A C11A -19.7
N2A C13A C14A C15A 149.4
C16A C13A C14A C15A 22.5
C13A C14A C15A C16A -21.8
N2A C13A C16A C15A -147.0
C14A C13A C16A C15A -22.3
C14A C15A C16A C13A 22.1
O2A C4A N1A C1A 177.3
C3A C4A N1A C1A -0.9
O2A C4A N1A C9A -13.5
C3A C4A N1A C9A 168.2
O1A C1A N1A C4A -176.9
C2A C1A N1A C4A 0.4
O1A C1A N1A C9A 14.1
C2A C1A N1A C9A -168.7
C10A C9A N1A C4A 125.0
C12A C9A N1A C4A -126.7
C10A C9A N1A C1A -67.6
C12A C9A N1A C1A 40.7
O4A C8A N2A C5A 179.7
C7A C8A N2A C5A -2.8
O4A C8A N2A C13A -7.6
C7A C8A N2A C13A 170.0
O3A C5A N2A C8A -179.8
C6A C5A N2A C8A 1.3
O3A C5A N2A C13A 7.0
C6A C5A N2A C13A -171.8
C16A C13A N2A C8A 60.8
C14A C13A N2A C8A -48.6
C16A C13A N2A C5A -127.3
C14A C13A N2A C5A 123.3
C3A C2A S1A C6A -1.3
C1A C2A S1A C6A -177.5
C7A C6A S1A C2A -0.9
C5A C6A S1A C2A -177.2
C2A C3A S2A C7A -2.8
C4A C3A S2A C7A 178.3
C6A C7A S2A C3A 0.6
C8A C7A S2A C3A -179.5
C30A C17A C18A C19A 175.9
C31A C17A C18A C19A -2.6
C30A C17A C18A C23A -1.3
C31A C17A C18A C23A -179.7
C17A C18A C19A C20A -179.9
C23A C18A C19A C20A -3.0
C18A C19A C20A C21A 0.6
C19A C20A C21A C22A 1.6
C20A C21A C22A C23A -1.4
C21A C22A C23A C24A -178.6
C21A C22A C23A C18A -0.8
C19A C18A C23A C24A -179.2
C17A C18A C23A C24A -2.2
C19A C18A C23A C22A 3.1
C17A C18A C23A C22A -179.8
C22A C23A C24A C25A -179.1
C18A C23A C24A C25A 3.4
C23A C24A C25A C30A -1.4
C23A C24A C25A C26A 178.7
C24A C25A C26A C27A 177.7
C30A C25A C26A C27A -2.3
C25A C26A C27A C28A 1.1
C26A C27A C28A C29A 1.0
C27A C28A C29A C30A -1.5
C18A C17A C30A C25A 3.0
C31A C17A C30A C25A -178.5
C18A C17A C30A C29A 179.6
C31A C17A C30A C29A -1.9
C24A C25A C30A C17A -1.6
C26A C25A C30A C17A 178.3
C24A C25A C30A C29A -178.3
C26A C25A C30A C29A 1.7
C28A C29A C30A C17A -176.3
C28A C29A C30A C25A 0.1
O1B C1B C2B C3B -175(3)
N1B C1B C2B C3B -4(2)
O1B C1B C2B S1B 4(4)
N1B C1B C2B S1B 175.2(13)
C1B C2B C3B C4B 1.8(19)
S1B C2B C3B C4B -177.2(14)
C1B C2B C3B S2B -178.6(14)
S1B C2B C3B S2B 2.4(19)
C2B C3B C4B O2B -178(2)
S2B C3B C4B O2B 3(4)
C2B C3B C4B N1B 1(2)
S2B C3B C4B N1B -178.8(14)
O3B C5B C6B C7B -175(2)
N2B C5B C6B C7B -1(2)
O3B C5B C6B C17B 71(3)
N2B C5B C6B C17B -114.6(15)
O3B C5B C6B S1B -41(3)
N2B C5B C6B S1B 132.9(15)
C5B C6B C7B C8B 4.2(19)
C17B C6B C7B C8B 116.7(13)
S1B C6B C7B C8B -118.7(14)
C5B C6B C7B C24B -116.2(14)
C17B C6B C7B C24B -3.7(11)
S1B C6B C7B C24B 120.9(12)
C5B C6B C7B S2B 116.1(13)
C17B C6B C7B S2B -131.4(9)
S1B C6B C7B S2B -6.8(14)
C6B C7B C8B O4B 177(3)
C24B C7B C8B O4B -59(3)
S2B C7B C8B O4B 56(3)
C6B C7B C8B N2B -6(2)
C24B C7B C8B N2B 117.9(16)
S2B C7B C8B N2B -127.8(15)
N1B C9B C10B C11B 150.1(12)
C12B C9B C10B C11B 27.5(10)
C9B C10B C11B C12B -28.4(11)
C10B C11B C12B C9B 26.5(10)
N1B C9B C12B C11B -151.9(12)
C10B C9B C12B C11B -28.6(10)
N2B C13B C14B C15B 141.6(12)
C16B C13B C14B C15B 16.9(11)
C13B C14B C15B C16B -18.2(12)
C14B C15B C16B C13B 17.2(11)
N2B C13B C16B C15B -145.6(12)
C14B C13B C16B C15B -18.1(12)
O1B C1B N1B C4B 175(3)
C2B C1B N1B C4B 4(2)
O1B C1B N1B C9B -4(4)
C2B C1B N1B C9B -174.7(14)
O2B C4B N1B C1B 175(3)
C3B C4B N1B C1B -3(3)
O2B C4B N1B C9B -6(4)
C3B C4B N1B C9B 175.8(14)
C10B C9B N1B C1B -58(2)
C12B C9B N1B C1B 48(2)
C10B C9B N1B C4B 123(2)
C12B C9B N1B C4B -131(2)
O4B C8B N2B C5B -178(3)
C7B C8B N2B C5B 5(2)
O4B C8B N2B C13B 7(4)
C7B C8B N2B C13B -170.2(14)
O3B C5B N2B C8B 172(2)
C6B C5B N2B C8B -3(2)
O3B C5B N2B C13B -13(3)
C6B C5B N2B C13B 173.2(13)
C14B C13B N2B C8B -50(2)
C16B C13B N2B C8B 59(2)
C14B C13B N2B C5B 134.5(19)
C16B C13B N2B C5B -116.6(18)
C3B C2B S1B C6B 36.5(13)
C1B C2B S1B C6B -142.3(16)
C7B C6B S1B C2B -31.5(11)
C5B C6B S1B C2B -155.5(10)
C17B C6B S1B C2B 93.0(8)
C2B C3B S2B C7B -44.0(14)
C4B C3B S2B C7B 135.5(16)
C6B C7B S2B C3B 42.6(11)
C8B C7B S2B C3B 156.3(11)
C24B C7B S2B C3B -88.3(9)
C7B C6B C17B C30B 61.0(10)
C5B C6B C17B C30B 175.1(10)
S1B C6B C17B C30B -73.7(9)
C7B C6B C17B C18B -54.6(11)
C5B C6B C17B C18B 59.4(11)
S1B C6B C17B C18B 170.7(8)
C7B C6B C17B C31B -179.5(9)
C5B C6B C17B C31B -65.5(12)
S1B C6B C17B C31B 45.8(11)
C30B C17B C18B C23B -53.7(15)
C31B C17B C18B C23B -174.0(12)
C6B C17B C18B C23B 57.8(14)
C30B C17B C18B C19B 137.3(13)
C31B C17B C18B C19B 17.1(17)
C6B C17B C18B C19B -111.1(14)
C23B C18B C19B C20B 12(2)
C17B C18B C19B C20B 179.5(14)
C18B C19B C20B C21B -11(2)
C19B C20B C21B C22B 6(3)
C20B C21B C22B C23B 1(3)
C19B C18B C23B C22B -6(2)
C17B C18B C23B C22B -174.6(14)
C19B C18B C23B C24B 170.0(13)
C17B C18B C23B C24B 1.1(18)
C21B C22B C23B C18B -1(3)
C21B C22B C23B C24B -176.1(16)
C18B C23B C24B C25B 50.4(15)
C22B C23B C24B C25B -133.9(15)
C18B C23B C24B C7B -60.0(14)
C22B C23B C24B C7B 115.7(15)
C6B C7B C24B C25B -53.1(12)
C8B C7B C24B C25B -171.0(10)
S2B C7B C24B C25B 78.7(9)
C6B C7B C24B C23B 59.0(11)
C8B C7B C24B C23B -58.9(11)
S2B C7B C24B C23B -169.2(7)
C23B C24B C25B C26B 129.3(15)
C7B C24B C25B C26B -121.8(16)
C23B C24B C25B C30B -52.0(14)
C7B C24B C25B C30B 57.0(13)
C30B C25B C26B C27B -10(3)
C24B C25B C26B C27B 168(2)
C25B C26B C27B C28B 7(4)
C26B C27B C28B C29B 3(4)
C27B C28B C29B C30B -9(3)
C28B C29B C30B C25B 5(2)
C28B C29B C30B C17B -170.6(18)
C26B C25B C30B C29B 4.5(19)
C24B C25B C30B C29B -174.5(11)
C26B C25B C30B C17B -179.3(11)
C24B C25B C30B C17B 1.7(16)
C18B C17B C30B C29B -132.4(13)
C31B C17B C30B C29B -10.4(16)
C6B C17B C30B C29B 114.6(13)
C18B C17B C30B C25B 51.7(13)
C31B C17B C30B C25B 173.7(10)
C6B C17B C30B C25B -61.2(12)
O1C C1C C2C C3C 172(3)
N1C C1C C2C C3C 5(3)
O1C C1C C2C C17C 53(4)
N1C C1C C2C C17C -114(2)
O1C C1C C2C S1C -60(4)
N1C C1C C2C S1C 133(2)
C1C C2C C3C C4C 1(2)
C17C C2C C3C C4C 115.2(17)
S1C C2C C3C C4C -114.8(18)
C1C C2C C3C C24C -116.8(17)
C17C C2C C3C C24C -2.3(12)
S1C C2C C3C C24C 127.7(13)
C1C C2C C3C S2C 121.7(17)
C17C C2C C3C S2C -123.7(13)
S1C C2C C3C S2C 6.3(16)
C2C C3C C4C O2C 173(3)
C24C C3C C4C O2C -68(4)
S2C C3C C4C O2C 43(4)
C2C C3C C4C N1C -6(3)
C24C C3C C4C N1C 114(2)
S2C C3C C4C N1C -136(2)
O3C C5C C6C C7C 174(3)
N2C C5C C6C C7C 7(3)
O3C C5C C6C S1C -19(5)
N2C C5C C6C S1C 173.7(18)
C5C C6C C7C C8C -9(2)
S1C C6C C7C C8C -176.1(19)
C5C C6C C7C S2C 176.3(19)
S1C C6C C7C S2C 9(2)
C6C C7C C8C O4C -176(4)
S2C C7C C8C O4C -1(5)
C6C C7C C8C N2C 8(3)
S2C C7C C8C N2C -177.4(18)
N1C C9C C10C C11C 146.8(13)
C12C C9C C10C C11C 25.8(11)
C9C C10C C11C C12C -26.7(11)
C10C C11C C12C C9C 24.9(11)
N1C C9C C12C C11C -148.6(12)
C10C C9C C12C C11C -26.8(11)
N2C C13C C14C C15C 143.3(13)
C16C C13C C14C C15C 16.1(12)
C13C C14C C15C C16C -17.2(13)
C14C C15C C16C C13C 16.3(12)
N2C C13C C16C C15C -147.5(14)
C14C C13C C16C C15C -17.2(13)
O2C C4C N1C C1C -169(3)
C3C C4C N1C C1C 9(3)
O2C C4C N1C C9C 9(5)
C3C C4C N1C C9C -172.1(16)
O1C C1C N1C C4C -175(4)
C2C C1C N1C C4C -9(3)
O1C C1C N1C C9C 6(5)
C2C C1C N1C C9C 172.6(17)
C10C C9C N1C C4C 126(3)
C12C C9C N1C C4C -129(3)
C10C C9C N1C C1C -55(3)
C12C C9C N1C C1C 49(3)
O4C C8C N2C C5C 180(4)
C7C C8C N2C C5C -4(3)
O4C C8C N2C C13C -4(5)
C7C C8C N2C C13C 172.9(17)
O3C C5C N2C C8C -169(3)
C6C C5C N2C C8C -2(3)
O3C C5C N2C C13C 13(4)
C6C C5C N2C C13C -178.7(17)
C14C C13C N2C C8C -49(3)
C16C C13C N2C C8C 63(3)
C14C C13C N2C C5C 128(2)
C16C C13C N2C C5C -120(2)
C7C C6C S1C C2C 33.6(18)
C5C C6C S1C C2C -131(2)
C3C C2C S1C C6C -39.6(14)
C1C C2C S1C C6C -157.1(12)
C17C C2C S1C C6C 92.0(11)
C6C C7C S2C C3C -43.0(18)
C8C C7C S2C C3C 143(2)
C2C C3C S2C C7C 33.3(13)
C4C C3C S2C C7C 155.0(14)
C24C C3C S2C C7C -91.7(11)
C3C C2C C17C C30C -57.0(12)
C1C C2C C17C C30C 57.9(13)
S1C C2C C17C C30C 166.3(9)
C3C C2C C17C C18C 58.6(12)
C1C C2C C17C C18C 173.4(11)
S1C C2C C17C C18C -78.2(10)
C3C C2C C17C C31C -177.4(10)
C1C C2C C17C C31C -62.6(14)
S1C C2C C17C C31C 45.8(12)
C30C C17C C18C C23C 53.1(17)
C31C C17C C18C C23C 175.9(13)
C2C C17C C18C C23C -58.9(16)
C30C C17C C18C C19C -130.9(17)
C31C C17C C18C C19C -8(2)
C2C C17C C18C C19C 117.1(17)
C23C C18C C19C C20C -3(3)
C17C C18C C19C C20C -178.4(17)
C18C C19C C20C C21C 3(3)
C19C C20C C21C C22C -5(3)
C20C C21C C22C C23C 6(3)
C19C C18C C23C C22C 4(3)
C17C C18C C23C C22C -179.8(15)
C19C C18C C23C C24C -174.3(16)
C17C C18C C23C C24C 2(2)
C21C C22C C23C C18C -6(3)
C21C C22C C23C C24C 172.8(16)
C18C C23C C24C C25C -52.2(17)
C22C C23C C24C C25C 129.3(18)
C18C C23C C24C C3C 55.9(16)
C22C C23C C24C C3C -122.7(18)
C2C C3C C24C C25C 59.2(12)
C4C C3C C24C C25C -58.0(12)
S2C C3C C24C C25C -169.7(8)
C2C C3C C24C C23C -53.3(12)
C4C C3C C24C C23C -170.4(11)
S2C C3C C24C C23C 77.9(10)
C23C C24C C25C C26C -134.1(18)
C3C C24C C25C C26C 114.7(19)
C23C C24C C25C C30C 49.7(16)
C3C C24C C25C C30C -61.6(15)
C30C C25C C26C C27C 13(3)
C24C C25C C26C C27C -163(2)
C25C C26C C27C C28C -12(4)
C26C C27C C28C C29C -2(4)
C27C C28C C29C C30C 13(4)
C28C C29C C30C C25C -12(3)
C28C C29C C30C C17C 160(2)
C26C C25C C30C C29C -2(2)
C24C C25C C30C C29C 175.4(14)
C26C C25C C30C C17C -174.3(14)
C24C C25C C30C C17C 2.6(19)
C18C C17C C30C C29C 132.8(16)
C31C C17C C30C C29C 8.5(19)
C2C C17C C30C C29C -114.9(16)
C18C C17C C30C C25C -55.1(15)
C31C C17C C30C C25C -179.4(11)
C2C C17C C30C C25C 57.2(14)
